data_7713575
loop_
_publ_author_name
'Jayakodiarachci, Navoda'
'Liu, Rui'
'Dharmadasa, Chamod'
'Hu, Xiaobing'
'Savage, Don'
'Ward, Cassandra L.'
'Evans, Paul G.'
'Winter, Charles'

_publ_section_title
;
 Thermal atomic layer deposition of Er2O3 films from a volatile, thermally
 stable enaminolate precursor
;
_journal_name_full 'Dalton Transactions'
_journal_paper_doi 10.1039/D3DT01824E
_journal_year 2023
_chemical_formula_moiety 'C24 H48 Er N3 O3'
_chemical_formula_sum 'C24 H48 Er N3 O3'
_chemical_formula_weight 593.91
_chemical_properties_physical Air-sensitive,Moisture-sensitive
_space_group_crystal_system monoclinic
_space_group_IT_number 14
_space_group_name_Hall '-P 2yn'
_space_group_name_H-M_alt 'P 1 21/n 1'
_atom_sites_solution_hydrogens geom
_atom_sites_solution_primary dual
_audit_creation_date 2022-10-24
_audit_creation_method
;
Olex2 1.5
(compiled 2022.04.07 svn.rca3783a0 for OlexSys, GUI svn.r6498)
;
_audit_update_record
;
2023-05-30 deposited with the CCDC.	2023-07-26 downloaded from the CCDC.
;
_cell_angle_alpha 90
_cell_angle_beta 108.316(3)
_cell_angle_gamma 90
_cell_formula_units_Z 4
_cell_length_a 9.8012(7)
_cell_length_b 21.6980(15)
_cell_length_c 14.4627(11)
_cell_measurement_reflns_used 9952
_cell_measurement_temperature 102.00
_cell_measurement_theta_max 30.53
_cell_measurement_theta_min 2.38
_cell_volume 2919.9(4)
_computing_cell_refinement 'SAINT V8.40B (?, 2016)'
_computing_data_reduction 'SAINT V8.40B (?, 2016)'
_computing_molecular_graphics 'Olex2 1.5 (Dolomanov et al., 2009)'
_computing_publication_material 'Olex2 1.5 (Dolomanov et al., 2009)'
_computing_structure_refinement 'SHELXL 2019/2 (Sheldrick, 2015)'
_computing_structure_solution 'SHELXT 2018/2 (Sheldrick, 2018)'
_diffrn_ambient_temperature 102.00
_diffrn_detector 'Photon III'
_diffrn_detector_type 'CPAD area detector'
_diffrn_measured_fraction_theta_full 0.999
_diffrn_measured_fraction_theta_max 0.998
_diffrn_measurement_device '\k--geometry diffractometer'
_diffrn_measurement_device_type 'Bruker D8 VENTURE'
_diffrn_measurement_method '\f and \w scans'
_diffrn_radiation_collimation '0.8 mm pinhole collimator'
_diffrn_radiation_monochromator 'multilayer mirror'
_diffrn_radiation_type 'Mo K\a'
_diffrn_radiation_wavelength 0.71073
_diffrn_reflns_av_R_equivalents 0.0456
_diffrn_reflns_av_unetI/netI 0.0173
_diffrn_reflns_Laue_measured_fraction_full 0.999
_diffrn_reflns_Laue_measured_fraction_max 0.998
_diffrn_reflns_limit_h_max 14
_diffrn_reflns_limit_h_min -14
_diffrn_reflns_limit_k_max 31
_diffrn_reflns_limit_k_min -31
_diffrn_reflns_limit_l_max 20
_diffrn_reflns_limit_l_min -20
_diffrn_reflns_number 128020
_diffrn_reflns_point_group_measured_fraction_full 0.999
_diffrn_reflns_point_group_measured_fraction_max 0.998
_diffrn_reflns_theta_full 25.242
_diffrn_reflns_theta_max 30.541
_diffrn_reflns_theta_min 2.382
_diffrn_source 'microfocus sealed tube'
_diffrn_source_current 1.4
_diffrn_source_power 0.07
_diffrn_source_target Mo
_diffrn_source_type 'Incoatec I\mS'
_diffrn_source_voltage 50.0
_diffrn_standards_number 0
_exptl_absorpt_coefficient_mu 2.899
_exptl_absorpt_correction_T_max 0.7461
_exptl_absorpt_correction_T_min 0.6677
_exptl_absorpt_correction_type multi-scan
_exptl_absorpt_process_details
;
SADABS-2016/2 (Bruker,2016/2) was used for absorption correction.
wR2(int) was 0.0930 before and 0.0588 after correction.
The Ratio of minimum to maximum transmission is 0.8949.
The \l/2 correction factor is Not present.
;
_exptl_crystal_colour pink
_exptl_crystal_colour_primary pink
_exptl_crystal_density_diffrn 1.351
_exptl_crystal_description block
_exptl_crystal_F_000 1220
_exptl_crystal_recrystallization_method sublimation
_exptl_crystal_size_max 0.12
_exptl_crystal_size_mid 0.1
_exptl_crystal_size_min 0.08
_refine_diff_density_max 0.532
_refine_diff_density_min -0.475
_refine_diff_density_rms 0.064
_refine_ls_extinction_method none
_refine_ls_goodness_of_fit_ref 1.033
_refine_ls_hydrogen_treatment constr
_refine_ls_matrix_type full
_refine_ls_number_parameters 295
_refine_ls_number_reflns 8917
_refine_ls_number_restraints 0
_refine_ls_restrained_S_all 1.033
_refine_ls_R_factor_all 0.0190
_refine_ls_R_factor_gt 0.0164
_refine_ls_shift/su_max 0.005
_refine_ls_shift/su_mean 0.000
_refine_ls_structure_factor_coef Fsqd
_refine_ls_weighting_details 'w=1/[\s^2^(Fo^2^)+(0.0114P)^2^+1.9313P] where P=(Fo^2^+2Fc^2^)/3'
_refine_ls_weighting_scheme calc
_refine_ls_wR_factor_gt 0.0358
_refine_ls_wR_factor_ref 0.0366
_reflns_Friedel_coverage 0.000
_reflns_number_gt 8245
_reflns_number_total 8917
_reflns_threshold_expression 'I > 2\s(I)'
_cod_data_source_file d3dt01824e2.cif
_cod_data_source_block chw_cd_erl13_2
_cod_database_code 7713575
_shelx_shelxl_version_number 2019/2
_shelx_space_group_comment
;
The symmetry employed for this shelxl refinement is uniquely defined
by the following loop, which should always be used as a source of
symmetry information in preference to the above space-group names.
They are only intended as comments.
;
_shelx_estimated_absorpt_t_max 0.801
_shelx_estimated_absorpt_t_min 0.722
_olex2_refinement_description
;
1. Fixed Uiso
 At 1.2 times of:
  All C(H) groups
 At 1.5 times of:
  All C(H,H,H) groups
2.a Aromatic/amide H refined with riding coordinates:
 C17(H17), C1(H1), C9(H9)
2.b Idealised Me refined as rotating group:
 C8(H8A,H8B,H8C), C7(H7A,H7B,H7C), C23(H23A,H23B,H23C), C6(H6A,H6B,H6C),
 C5(H5A,H5B,H5C), C21(H21A,H21B,H21C), C4(H4A,H4B,H4C), C15(H15A,H15B,H15C),
 C16(H16A,H16B,H16C), C20(H20A,H20B,H20C), C22(H22A,H22B,H22C), C24(H24A,H24B,
 H24C), C12(H12A,H12B,H12C), C13(H13A,H13B,H13C), C14(H14A,H14B,H14C)
;
_olex2_exptl_crystal_mounting_method
'The crystal was mounted on a MicroMount (MiTeGen) with polyfluoroether oil (Fomblin YR-1800, Alfa Aesar)'
_olex2_submission_special_instructions 'No special instructions were received'

loop_
_space_group_symop_operation_xyz
'x, y, z'
'-x+1/2, y+1/2, -z+1/2'
'-x, -y, -z'
'x-1/2, -y-1/2, z-1/2'

loop_
_atom_site_label
_atom_site_type_symbol
_atom_site_fract_x
_atom_site_fract_y
_atom_site_fract_z
_atom_site_U_iso_or_equiv
_atom_site_adp_type
_atom_site_occupancy
_atom_site_site_symmetry_order
_atom_site_calc_flag
_atom_site_refinement_flags_posn
_atom_site_refinement_flags_adp
_atom_site_refinement_flags_occupancy
_atom_site_disorder_assembly
_atom_site_disorder_group
Er1 Er 0.61642(2) 0.32240(2) 0.61608(2) 0.01337(2) Uani 1 1 d . . . . .
O3 O 0.55352(12) 0.22806(5) 0.58483(10) 0.0285(3) Uani 1 1 d . . . . .
O2 O 0.58434(11) 0.34901(5) 0.75160(8) 0.0220(2) Uani 1 1 d . . . . .
O1 O 0.62485(11) 0.35813(5) 0.47844(7) 0.0199(2) Uani 1 1 d . . . . .
N3 N 0.83393(12) 0.25679(5) 0.68612(9) 0.0188(2) Uani 1 1 d . . . . .
N1 N 0.76785(13) 0.42109(5) 0.64190(8) 0.0169(2) Uani 1 1 d . . . . .
N2 N 0.35473(12) 0.34558(6) 0.58232(9) 0.0182(2) Uani 1 1 d . . . . .
C18 C 0.64684(16) 0.18225(6) 0.61517(11) 0.0190(3) Uani 1 1 d . . . . .
C19 C 0.58369(16) 0.11783(6) 0.59448(10) 0.0180(3) Uani 1 1 d . . . . .
C17 C 0.78397(17) 0.19353(7) 0.66460(12) 0.0252(3) Uani 1 1 d . . . . .
H17 H 0.849387 0.160269 0.685875 0.030 Uiso 1 1 calc R U . . .
C2 C 0.72692(14) 0.39745(6) 0.47327(10) 0.0165(2) Uani 1 1 d . . . . .
C8 C 0.65836(17) 0.46784(7) 0.64425(11) 0.0227(3) Uani 1 1 d . . . . .
H8A H 0.574175 0.463417 0.586150 0.034 Uiso 1 1 calc R U . . .
H8B H 0.699039 0.509203 0.645490 0.034 Uiso 1 1 calc R U . . .
H8C H 0.629607 0.461747 0.702673 0.034 Uiso 1 1 calc R U . . .
C7 C 0.89374(17) 0.43017(7) 0.72884(11) 0.0243(3) Uani 1 1 d . . . . .
H7A H 0.866277 0.422928 0.787495 0.036 Uiso 1 1 calc R U . . .
H7B H 0.929127 0.472464 0.729564 0.036 Uiso 1 1 calc R U . . .
H7C H 0.969639 0.401151 0.727322 0.036 Uiso 1 1 calc R U . . .
C23 C 0.94660(17) 0.26849(8) 0.64035(13) 0.0270(3) Uani 1 1 d . . . . .
H23A H 0.906701 0.262384 0.569815 0.041 Uiso 1 1 calc R U . . .
H23B H 1.026702 0.239887 0.667096 0.041 Uiso 1 1 calc R U . . .
H23C H 0.981145 0.310966 0.653770 0.041 Uiso 1 1 calc R U . . .
C3 C 0.74976(15) 0.40236(6) 0.37438(10) 0.0167(2) Uani 1 1 d . . . . .
C10 C 0.45670(15) 0.36769(6) 0.75463(11) 0.0188(3) Uani 1 1 d . . . . .
C6 C 0.86374(16) 0.44995(7) 0.37240(11) 0.0219(3) Uani 1 1 d . . . . .
H6A H 0.834000 0.490718 0.388062 0.033 Uiso 1 1 calc R U . . .
H6B H 0.874683 0.450889 0.307349 0.033 Uiso 1 1 calc R U . . .
H6C H 0.955623 0.438751 0.420507 0.033 Uiso 1 1 calc R U . . .
C1 C 0.80518(15) 0.42847(6) 0.55287(10) 0.0172(3) Uani 1 1 d . . . . .
H1 H 0.882378 0.454378 0.550936 0.021 Uiso 1 1 calc R U . . .
C5 C 0.60651(17) 0.42114(8) 0.29976(12) 0.0278(3) Uani 1 1 d . . . . .
H5A H 0.530830 0.392796 0.303958 0.042 Uiso 1 1 calc R U . . .
H5B H 0.615117 0.419417 0.234111 0.042 Uiso 1 1 calc R U . . .
H5C H 0.582010 0.463204 0.313517 0.042 Uiso 1 1 calc R U . . .
C21 C 0.50188(18) 0.11225(7) 0.48617(11) 0.0244(3) Uani 1 1 d . . . . .
H21A H 0.424727 0.142978 0.468053 0.037 Uiso 1 1 calc R U . . .
H21B H 0.460448 0.070866 0.472316 0.037 Uiso 1 1 calc R U . . .
H21C H 0.567859 0.119330 0.448479 0.037 Uiso 1 1 calc R U . . .
C4 C 0.7950(2) 0.33879(7) 0.34790(13) 0.0284(3) Uani 1 1 d . . . . .
H4A H 0.889252 0.327943 0.393517 0.043 Uiso 1 1 calc R U . . .
H4B H 0.800785 0.339876 0.281488 0.043 Uiso 1 1 calc R U . . .
H4C H 0.724012 0.307947 0.351796 0.043 Uiso 1 1 calc R U . . .
C15 C 0.29881(18) 0.39202(9) 0.50479(13) 0.0323(4) Uani 1 1 d . . . . .
H15A H 0.347016 0.431531 0.525795 0.049 Uiso 1 1 calc R U . . .
H15B H 0.195110 0.396956 0.491947 0.049 Uiso 1 1 calc R U . . .
H15C H 0.317252 0.378340 0.445233 0.049 Uiso 1 1 calc R U . . .
C16 C 0.26828(17) 0.28890(8) 0.55299(14) 0.0296(4) Uani 1 1 d . . . . .
H16A H 0.278919 0.273235 0.492066 0.044 Uiso 1 1 calc R U . . .
H16B H 0.166914 0.298213 0.543360 0.044 Uiso 1 1 calc R U . . .
H16C H 0.301698 0.257670 0.604080 0.044 Uiso 1 1 calc R U . . .
C20 C 0.4786(2) 0.10904(8) 0.65242(14) 0.0337(4) Uani 1 1 d . . . . .
H20A H 0.530662 0.112032 0.722235 0.051 Uiso 1 1 calc R U . . .
H20B H 0.433287 0.068386 0.638002 0.051 Uiso 1 1 calc R U . . .
H20C H 0.404422 0.141079 0.634124 0.051 Uiso 1 1 calc R U . . .
C9 C 0.34199(16) 0.36829(7) 0.67401(12) 0.0235(3) Uani 1 1 d . . . . .
H9 H 0.252468 0.383531 0.676724 0.028 Uiso 1 1 calc R U . . .
C22 C 0.69922(19) 0.06757(7) 0.62277(12) 0.0283(3) Uani 1 1 d . . . . .
H22A H 0.768244 0.073960 0.587194 0.042 Uiso 1 1 calc R U . . .
H22B H 0.653940 0.027055 0.606257 0.042 Uiso 1 1 calc R U . . .
H22C H 0.749379 0.069565 0.692964 0.042 Uiso 1 1 calc R U . . .
C24 C 0.89349(18) 0.26539(8) 0.79275(11) 0.0266(3) Uani 1 1 d . . . . .
H24A H 0.934338 0.306870 0.806770 0.040 Uiso 1 1 calc R U . . .
H24B H 0.968845 0.234718 0.819926 0.040 Uiso 1 1 calc R U . . .
H24C H 0.816765 0.260279 0.822186 0.040 Uiso 1 1 calc R U . . .
C11 C 0.45261(17) 0.38652(7) 0.85512(11) 0.0239(3) Uani 1 1 d . . . . .
C12 C 0.5624(2) 0.43797(8) 0.89480(12) 0.0302(3) Uani 1 1 d . . . . .
H12A H 0.657449 0.424219 0.894484 0.045 Uiso 1 1 calc R U . . .
H12B H 0.565843 0.447952 0.961594 0.045 Uiso 1 1 calc R U . . .
H12C H 0.534018 0.474669 0.853732 0.045 Uiso 1 1 calc R U . . .
C13 C 0.4954(3) 0.33100(9) 0.92245(15) 0.0489(6) Uani 1 1 d . . . . .
H13A H 0.424906 0.297955 0.898822 0.073 Uiso 1 1 calc R U . . .
H13B H 0.498433 0.342841 0.988450 0.073 Uiso 1 1 calc R U . . .
H13C H 0.590556 0.316477 0.923412 0.073 Uiso 1 1 calc R U . . .
C14 C 0.3050(2) 0.41068(13) 0.85298(16) 0.0509(6) Uani 1 1 d . . . . .
H14A H 0.276393 0.444536 0.805981 0.076 Uiso 1 1 calc R U . . .
H14B H 0.309794 0.425629 0.917869 0.076 Uiso 1 1 calc R U . . .
H14C H 0.234197 0.377353 0.833706 0.076 Uiso 1 1 calc R U . . .

loop_
_atom_site_aniso_label
_atom_site_aniso_U_11
_atom_site_aniso_U_22
_atom_site_aniso_U_33
_atom_site_aniso_U_23
_atom_site_aniso_U_13
_atom_site_aniso_U_12
Er1 0.01247(3) 0.01091(3) 0.01759(3) 0.00040(2) 0.00593(2) 0.00002(2)
O3 0.0175(5) 0.0126(5) 0.0485(7) -0.0011(4) 0.0004(5) 0.0010(4)
O2 0.0167(5) 0.0310(6) 0.0189(5) 0.0003(4) 0.0063(4) 0.0056(4)
O1 0.0191(5) 0.0222(5) 0.0186(5) -0.0031(4) 0.0063(4) -0.0098(4)
N3 0.0154(5) 0.0162(5) 0.0222(6) -0.0017(4) 0.0022(5) 0.0002(4)
N1 0.0203(6) 0.0154(5) 0.0146(5) -0.0019(4) 0.0051(4) -0.0027(4)
N2 0.0142(5) 0.0203(5) 0.0190(6) 0.0000(4) 0.0038(4) 0.0003(4)
C18 0.0259(7) 0.0125(6) 0.0190(6) 0.0023(5) 0.0076(6) 0.0009(5)
C19 0.0261(7) 0.0131(6) 0.0155(6) 0.0011(5) 0.0074(5) -0.0017(5)
C17 0.0244(7) 0.0132(6) 0.0316(8) 0.0006(5) -0.0003(6) 0.0030(5)
C2 0.0153(6) 0.0164(6) 0.0185(6) -0.0010(5) 0.0064(5) -0.0029(5)
C8 0.0307(7) 0.0163(6) 0.0229(7) -0.0012(5) 0.0111(6) 0.0022(6)
C7 0.0285(8) 0.0227(7) 0.0173(7) -0.0024(5) 0.0007(6) -0.0052(6)
C23 0.0234(7) 0.0283(8) 0.0316(9) -0.0048(6) 0.0119(7) 0.0028(6)
C3 0.0170(6) 0.0174(6) 0.0167(6) -0.0009(5) 0.0067(5) -0.0017(5)
C10 0.0190(6) 0.0189(6) 0.0208(7) 0.0012(5) 0.0097(5) -0.0005(5)
C6 0.0223(7) 0.0225(7) 0.0242(7) 0.0003(5) 0.0118(6) -0.0037(5)
C1 0.0184(6) 0.0162(6) 0.0178(6) -0.0004(5) 0.0069(5) -0.0047(5)
C5 0.0240(7) 0.0381(9) 0.0189(7) 0.0040(6) 0.0034(6) -0.0017(6)
C21 0.0289(8) 0.0209(7) 0.0201(7) -0.0006(5) 0.0028(6) -0.0026(6)
C4 0.0380(9) 0.0203(7) 0.0339(9) -0.0026(6) 0.0212(8) 0.0004(6)
C15 0.0235(8) 0.0387(9) 0.0323(9) 0.0120(7) 0.0049(7) 0.0094(7)
C16 0.0164(7) 0.0301(8) 0.0414(10) -0.0104(7) 0.0079(7) -0.0047(6)
C20 0.0456(10) 0.0299(8) 0.0343(9) 0.0010(7) 0.0250(8) -0.0087(7)
C9 0.0158(6) 0.0315(8) 0.0251(8) -0.0025(6) 0.0091(6) 0.0028(6)
C22 0.0372(9) 0.0135(6) 0.0282(8) 0.0021(6) 0.0017(7) 0.0029(6)
C24 0.0264(8) 0.0280(8) 0.0213(7) -0.0014(6) 0.0017(6) 0.0032(6)
C11 0.0244(7) 0.0295(8) 0.0215(7) 0.0003(6) 0.0125(6) -0.0006(6)
C12 0.0386(9) 0.0281(8) 0.0252(8) -0.0048(6) 0.0119(7) -0.0024(7)
C13 0.0911(18) 0.0319(10) 0.0286(10) 0.0077(7) 0.0259(11) -0.0089(10)
C14 0.0316(10) 0.0894(18) 0.0385(11) -0.0183(11) 0.0208(9) 0.0034(10)

loop_
_atom_type_symbol
_atom_type_description
_atom_type_scat_dispersion_real
_atom_type_scat_dispersion_imag
_atom_type_scat_source
C C 0.0033 0.0016 'International Tables Vol C Tables 4.2.6.8 and 6.1.1.4'
H H 0.0000 0.0000 'International Tables Vol C Tables 4.2.6.8 and 6.1.1.4'
Er Er -0.2586 4.9576 'International Tables Vol C Tables 4.2.6.8 and 6.1.1.4'
N N 0.0061 0.0033 'International Tables Vol C Tables 4.2.6.8 and 6.1.1.4'
O O 0.0106 0.0060 'International Tables Vol C Tables 4.2.6.8 and 6.1.1.4'

loop_
_geom_angle_atom_site_label_1
_geom_angle_atom_site_label_2
_geom_angle_atom_site_label_3
_geom_angle
_geom_angle_site_symmetry_1
_geom_angle_site_symmetry_3
_geom_angle_publ_flag
O3 Er1 O2 109.41(5) . . ?
O3 Er1 O1 103.88(4) . . ?
O3 Er1 N3 72.16(4) . . ?
O3 Er1 N1 160.45(4) . . ?
O3 Er1 N2 86.65(4) . . ?
O2 Er1 O1 143.00(4) . . ?
O2 Er1 N3 97.67(4) . . ?
O2 Er1 N1 83.52(4) . . ?
O2 Er1 N2 72.01(4) . . ?
O1 Er1 N3 107.64(4) . . ?
O1 Er1 N1 69.33(4) . . ?
O1 Er1 N2 94.68(4) . . ?
N3 Er1 N1 92.05(4) . . ?
N3 Er1 N2 152.12(4) . . ?
N2 Er1 N1 111.76(4) . . ?
C18 O3 Er1 121.47(9) . . ?
C10 O2 Er1 121.25(9) . . ?
C2 O1 Er1 121.80(9) . . ?
C17 N3 Er1 105.28(8) . . ?
C17 N3 C23 108.32(12) . . ?
C17 N3 C24 109.72(12) . . ?
C23 N3 Er1 112.54(9) . . ?
C23 N3 C24 109.87(12) . . ?
C24 N3 Er1 110.97(9) . . ?
C8 N1 Er1 100.63(8) . . ?
C7 N1 Er1 121.83(9) . . ?
C7 N1 C8 107.87(11) . . ?
C1 N1 Er1 104.97(8) . . ?
C1 N1 C8 109.26(11) . . ?
C1 N1 C7 111.40(12) . . ?
C15 N2 Er1 113.40(9) . . ?
C16 N2 Er1 110.38(9) . . ?
C16 N2 C15 107.87(13) . . ?
C9 N2 Er1 105.41(8) . . ?
C9 N2 C15 110.03(13) . . ?
C9 N2 C16 109.72(12) . . ?
O3 C18 C19 115.31(13) . . ?
O3 C18 C17 120.92(13) . . ?
C17 C18 C19 123.68(13) . . ?
C18 C19 C21 109.00(11) . . ?
C18 C19 C20 108.02(12) . . ?
C18 C19 C22 112.39(13) . . ?
C21 C19 C20 109.00(13) . . ?
C21 C19 C22 108.90(12) . . ?
C20 C19 C22 109.47(13) . . ?
N3 C17 H17 119.9 . . ?
C18 C17 N3 120.14(13) . . ?
C18 C17 H17 119.9 . . ?
O1 C2 C3 115.61(12) . . ?
O1 C2 C1 120.50(13) . . ?
C1 C2 C3 123.86(12) . . ?
N1 C8 H8A 109.5 . . ?
N1 C8 H8B 109.5 . . ?
N1 C8 H8C 109.5 . . ?
H8A C8 H8B 109.5 . . ?
H8A C8 H8C 109.5 . . ?
H8B C8 H8C 109.5 . . ?
N1 C7 H7A 109.5 . . ?
N1 C7 H7B 109.5 . . ?
N1 C7 H7C 109.5 . . ?
H7A C7 H7B 109.5 . . ?
H7A C7 H7C 109.5 . . ?
H7B C7 H7C 109.5 . . ?
N3 C23 H23A 109.5 . . ?
N3 C23 H23B 109.5 . . ?
N3 C23 H23C 109.5 . . ?
H23A C23 H23B 109.5 . . ?
H23A C23 H23C 109.5 . . ?
H23B C23 H23C 109.5 . . ?
C2 C3 C6 112.95(11) . . ?
C2 C3 C5 107.94(12) . . ?
C2 C3 C4 108.16(12) . . ?
C6 C3 C5 108.69(12) . . ?
C6 C3 C4 109.41(12) . . ?
C5 C3 C4 109.64(13) . . ?
O2 C10 C9 120.98(13) . . ?
O2 C10 C11 114.89(13) . . ?
C9 C10 C11 124.12(13) . . ?
C3 C6 H6A 109.5 . . ?
C3 C6 H6B 109.5 . . ?
C3 C6 H6C 109.5 . . ?
H6A C6 H6B 109.5 . . ?
H6A C6 H6C 109.5 . . ?
H6B C6 H6C 109.5 . . ?
N1 C1 H1 121.0 . . ?
C2 C1 N1 117.90(12) . . ?
C2 C1 H1 121.0 . . ?
C3 C5 H5A 109.5 . . ?
C3 C5 H5B 109.5 . . ?
C3 C5 H5C 109.5 . . ?
H5A C5 H5B 109.5 . . ?
H5A C5 H5C 109.5 . . ?
H5B C5 H5C 109.5 . . ?
C19 C21 H21A 109.5 . . ?
C19 C21 H21B 109.5 . . ?
C19 C21 H21C 109.5 . . ?
H21A C21 H21B 109.5 . . ?
H21A C21 H21C 109.5 . . ?
H21B C21 H21C 109.5 . . ?
C3 C4 H4A 109.5 . . ?
C3 C4 H4B 109.5 . . ?
C3 C4 H4C 109.5 . . ?
H4A C4 H4B 109.5 . . ?
H4A C4 H4C 109.5 . . ?
H4B C4 H4C 109.5 . . ?
N2 C15 H15A 109.5 . . ?
N2 C15 H15B 109.5 . . ?
N2 C15 H15C 109.5 . . ?
H15A C15 H15B 109.5 . . ?
H15A C15 H15C 109.5 . . ?
H15B C15 H15C 109.5 . . ?
N2 C16 H16A 109.5 . . ?
N2 C16 H16B 109.5 . . ?
N2 C16 H16C 109.5 . . ?
H16A C16 H16B 109.5 . . ?
H16A C16 H16C 109.5 . . ?
H16B C16 H16C 109.5 . . ?
C19 C20 H20A 109.5 . . ?
C19 C20 H20B 109.5 . . ?
C19 C20 H20C 109.5 . . ?
H20A C20 H20B 109.5 . . ?
H20A C20 H20C 109.5 . . ?
H20B C20 H20C 109.5 . . ?
N2 C9 H9 120.0 . . ?
C10 C9 N2 119.99(13) . . ?
C10 C9 H9 120.0 . . ?
C19 C22 H22A 109.5 . . ?
C19 C22 H22B 109.5 . . ?
C19 C22 H22C 109.5 . . ?
H22A C22 H22B 109.5 . . ?
H22A C22 H22C 109.5 . . ?
H22B C22 H22C 109.5 . . ?
N3 C24 H24A 109.5 . . ?
N3 C24 H24B 109.5 . . ?
N3 C24 H24C 109.5 . . ?
H24A C24 H24B 109.5 . . ?
H24A C24 H24C 109.5 . . ?
H24B C24 H24C 109.5 . . ?
C10 C11 C12 109.11(12) . . ?
C10 C11 C13 108.27(14) . . ?
C10 C11 C14 112.40(14) . . ?
C13 C11 C12 108.49(15) . . ?
C13 C11 C14 110.67(17) . . ?
C14 C11 C12 107.83(15) . . ?
C11 C12 H12A 109.5 . . ?
C11 C12 H12B 109.5 . . ?
C11 C12 H12C 109.5 . . ?
H12A C12 H12B 109.5 . . ?
H12A C12 H12C 109.5 . . ?
H12B C12 H12C 109.5 . . ?
C11 C13 H13A 109.5 . . ?
C11 C13 H13B 109.5 . . ?
C11 C13 H13C 109.5 . . ?
H13A C13 H13B 109.5 . . ?
H13A C13 H13C 109.5 . . ?
H13B C13 H13C 109.5 . . ?
C11 C14 H14A 109.5 . . ?
C11 C14 H14B 109.5 . . ?
C11 C14 H14C 109.5 . . ?
H14A C14 H14B 109.5 . . ?
H14A C14 H14C 109.5 . . ?
H14B C14 H14C 109.5 . . ?

loop_
_geom_bond_atom_site_label_1
_geom_bond_atom_site_label_2
_geom_bond_distance
_geom_bond_site_symmetry_2
_geom_bond_publ_flag
Er1 O3 2.1447(10) . ?
Er1 O2 2.1589(10) . ?
Er1 O1 2.1618(10) . ?
Er1 N3 2.4980(12) . ?
Er1 N1 2.5649(11) . ?
Er1 N2 2.5066(12) . ?
O3 C18 1.3284(17) . ?
O2 C10 1.3288(17) . ?
O1 C2 1.3347(16) . ?
N3 C17 1.4578(18) . ?
N3 C23 1.477(2) . ?
N3 C24 1.479(2) . ?
N1 C8 1.4848(19) . ?
N1 C7 1.4721(18) . ?
N1 C1 1.4539(18) . ?
N2 C15 1.479(2) . ?
N2 C16 1.4780(19) . ?
N2 C9 1.4563(19) . ?
C18 C19 1.5199(19) . ?
C18 C17 1.332(2) . ?
C19 C21 1.524(2) . ?
C19 C20 1.531(2) . ?
C19 C22 1.532(2) . ?
C17 H17 0.9500 . ?
C2 C3 1.5194(19) . ?
C2 C1 1.3459(19) . ?
C8 H8A 0.9800 . ?
C8 H8B 0.9800 . ?
C8 H8C 0.9800 . ?
C7 H7A 0.9800 . ?
C7 H7B 0.9800 . ?
C7 H7C 0.9800 . ?
C23 H23A 0.9800 . ?
C23 H23B 0.9800 . ?
C23 H23C 0.9800 . ?
C3 C6 1.5280(19) . ?
C3 C5 1.533(2) . ?
C3 C4 1.534(2) . ?
C10 C9 1.342(2) . ?
C10 C11 1.522(2) . ?
C6 H6A 0.9800 . ?
C6 H6B 0.9800 . ?
C6 H6C 0.9800 . ?
C1 H1 0.9500 . ?
C5 H5A 0.9800 . ?
C5 H5B 0.9800 . ?
C5 H5C 0.9800 . ?
C21 H21A 0.9800 . ?
C21 H21B 0.9800 . ?
C21 H21C 0.9800 . ?
C4 H4A 0.9800 . ?
C4 H4B 0.9800 . ?
C4 H4C 0.9800 . ?
C15 H15A 0.9800 . ?
C15 H15B 0.9800 . ?
C15 H15C 0.9800 . ?
C16 H16A 0.9800 . ?
C16 H16B 0.9800 . ?
C16 H16C 0.9800 . ?
C20 H20A 0.9800 . ?
C20 H20B 0.9800 . ?
C20 H20C 0.9800 . ?
C9 H9 0.9500 . ?
C22 H22A 0.9800 . ?
C22 H22B 0.9800 . ?
C22 H22C 0.9800 . ?
C24 H24A 0.9800 . ?
C24 H24B 0.9800 . ?
C24 H24C 0.9800 . ?
C11 C12 1.531(2) . ?
C11 C13 1.523(2) . ?
C11 C14 1.530(2) . ?
C12 H12A 0.9800 . ?
C12 H12B 0.9800 . ?
C12 H12C 0.9800 . ?
C13 H13A 0.9800 . ?
C13 H13B 0.9800 . ?
C13 H13C 0.9800 . ?
C14 H14A 0.9800 . ?
C14 H14B 0.9800 . ?
C14 H14C 0.9800 . ?

loop_
_geom_torsion_atom_site_label_1
_geom_torsion_atom_site_label_2
_geom_torsion_atom_site_label_3
_geom_torsion_atom_site_label_4
_geom_torsion
_geom_torsion_site_symmetry_1
_geom_torsion_site_symmetry_2
_geom_torsion_site_symmetry_3
_geom_torsion_site_symmetry_4
_geom_torsion_publ_flag
Er1 O3 C18 C19 175.27(9) . . . . ?
Er1 O3 C18 C17 -1.4(2) . . . . ?
Er1 O2 C10 C9 2.67(19) . . . . ?
Er1 O2 C10 C11 -178.38(9) . . . . ?
Er1 O1 C2 C3 160.80(9) . . . . ?
Er1 O1 C2 C1 -17.27(18) . . . . ?
Er1 N3 C17 C18 1.14(18) . . . . ?
Er1 N1 C1 C2 18.21(15) . . . . ?
Er1 N2 C9 C10 -5.67(17) . . . . ?
O3 C18 C19 C21 53.82(17) . . . . ?
O3 C18 C19 C20 -64.49(17) . . . . ?
O3 C18 C19 C22 174.65(13) . . . . ?
O3 C18 C17 N3 -0.1(2) . . . . ?
O2 C10 C9 N2 2.9(2) . . . . ?
O2 C10 C11 C12 57.47(17) . . . . ?
O2 C10 C11 C13 -60.42(19) . . . . ?
O2 C10 C11 C14 177.03(16) . . . . ?
O1 C2 C3 C6 177.71(12) . . . . ?
O1 C2 C3 C5 57.52(16) . . . . ?
O1 C2 C3 C4 -61.04(16) . . . . ?
O1 C2 C1 N1 -4.4(2) . . . . ?
C19 C18 C17 N3 -176.43(13) . . . . ?
C17 C18 C19 C21 -129.65(16) . . . . ?
C17 C18 C19 C20 112.04(18) . . . . ?
C17 C18 C19 C22 -8.8(2) . . . . ?
C8 N1 C1 C2 -88.98(15) . . . . ?
C7 N1 C1 C2 151.94(13) . . . . ?
C23 N3 C17 C18 -119.46(17) . . . . ?
C3 C2 C1 N1 177.72(12) . . . . ?
C1 C2 C3 C6 -4.3(2) . . . . ?
C1 C2 C3 C5 -124.48(15) . . . . ?
C1 C2 C3 C4 116.96(16) . . . . ?
C15 N2 C9 C10 -128.29(16) . . . . ?
C16 N2 C9 C10 113.18(16) . . . . ?
C9 C10 C11 C12 -123.62(16) . . . . ?
C9 C10 C11 C13 118.49(19) . . . . ?
C9 C10 C11 C14 -4.1(2) . . . . ?
C24 N3 C17 C18 120.61(16) . . . . ?
C11 C10 C9 N2 -175.97(13) . . . . ?
